data_4088767
loop_
_publ_author_name
'Yamamoto, Keishi'
'Nagae, Haruki'
'Tsurugi, Hayato'
'Mashima, Kazushi'

_publ_section_title
;
 Synthesis and Reactions of Ditantalum---Allyl Complexes Derived from
 Intramolecular C--H Bond Activation of the Methylene of the Ethyl Group
 Bound to Ditantallacyclopentadiene
;
_journal_issue 14
_journal_name_full Organometallics
_journal_page_first 2384
_journal_paper_doi 10.1021/acs.organomet.6b00402
_journal_volume 35
_journal_year 2016
_chemical_formula_moiety 'C52 H58 Cl10 Ta4, C6 H6'
_chemical_formula_sum 'C58 H64 Cl10 Ta4'
_chemical_formula_weight 1839.47
_space_group_crystal_system triclinic
_space_group_IT_number 2
_space_group_name_Hall '-P 1'
_space_group_name_H-M_alt 'P -1'
_atom_sites_solution_hydrogens geom
_atom_sites_solution_primary direct
_atom_sites_solution_secondary difmap
_cell_angle_alpha 92.462(4)
_cell_angle_beta 95.700(3)
_cell_angle_gamma 93.168(3)
_cell_formula_units_Z 1
_cell_length_a 9.4688(9)
_cell_length_b 12.3457(12)
_cell_length_c 12.8125(12)
_cell_measurement_reflns_used 4986
_cell_measurement_temperature 113
_cell_measurement_theta_max 27.50
_cell_measurement_theta_min 3.10
_cell_volume 1486.3(2)
_computing_cell_refinement 'CrystalClear-SM Expert 2.1 b45'
_computing_data_collection 'CrystalClear-SM Expert 2.1 b45 (Rigaku, 2015)'
_computing_data_reduction 'CrystalClear-SM Expert 2.1 b45'
_computing_molecular_graphics 'CrystalStructure 4.1'
_computing_publication_material 'CrystalStructure 4.1 (Rigaku, 2014)'
_computing_structure_refinement 'SHELXL2013 (Sheldrick, 2008)'
_computing_structure_solution 'SHELXS2013 (Sheldrick, 2008)'
_diffrn_ambient_temperature 113
_diffrn_detector_area_resol_mean 5.814
_diffrn_measured_fraction_theta_full 0.992
_diffrn_measured_fraction_theta_max 0.990
_diffrn_measurement_device_type 'Rigaku XtaLAB P200'
_diffrn_measurement_method \w
_diffrn_radiation_type 'Mo K\a'
_diffrn_radiation_wavelength 0.71075
_diffrn_reflns_av_R_equivalents 0.0173
_diffrn_reflns_Laue_measured_fraction_full 0.992
_diffrn_reflns_Laue_measured_fraction_max 0.990
_diffrn_reflns_limit_h_max 11
_diffrn_reflns_limit_h_min -11
_diffrn_reflns_limit_k_max 15
_diffrn_reflns_limit_k_min -15
_diffrn_reflns_limit_l_max 15
_diffrn_reflns_limit_l_min -13
_diffrn_reflns_number 18648
_diffrn_reflns_point_group_measured_fraction_full 0.992
_diffrn_reflns_point_group_measured_fraction_max 0.990
_diffrn_reflns_theta_full 25.242
_diffrn_reflns_theta_max 25.721
_diffrn_reflns_theta_min 3.018
_diffrn_standards_number 0
_exptl_absorpt_coefficient_mu 7.812
_exptl_absorpt_correction_T_max 0.166
_exptl_absorpt_correction_T_min 0.131
_exptl_absorpt_correction_type multi-scan
_exptl_absorpt_process_details 'REQAB (Rigaku, 1998)'
_exptl_crystal_colour red
_exptl_crystal_density_diffrn 2.055
_exptl_crystal_density_method 'not measured'
_exptl_crystal_description block
_exptl_crystal_F_000 874.00
_exptl_crystal_size_max 0.260
_exptl_crystal_size_mid 0.250
_exptl_crystal_size_min 0.230
_refine_diff_density_max 0.60
_refine_diff_density_min -0.79
_refine_ls_extinction_method none
_refine_ls_goodness_of_fit_ref 1.094
_refine_ls_hydrogen_treatment constr
_refine_ls_number_parameters 329
_refine_ls_number_reflns 5632
_refine_ls_number_restraints 0
_refine_ls_R_factor_all 0.0139
_refine_ls_R_factor_gt 0.0128
_refine_ls_shift/su_max 0.002
_refine_ls_structure_factor_coef Fsqd
_refine_ls_weighting_details 'w = 1/[\s^2^(Fo^2^)+(0.0149P)^2^+0.7406P] where P=(Fo^2^+2Fc^2^)/3'
_refine_ls_weighting_scheme calc
_refine_ls_wR_factor_gt 0.0303
_refine_ls_wR_factor_ref 0.0306
_reflns_number_gt 5388
_reflns_number_total 5632
_reflns_threshold_expression F^2^>2.0\s(F^2^)
_cod_data_source_file om6b00402_si_001.cif
_cod_data_source_block complex5_1
_cod_database_code 4088767
_shelxl_res_file
;
TITL complex5
CELL  0.71075 9.46880 12.34570 12.81250 92.46200 95.70000 93.16800
ZERR  1 0.00090 0.00120 0.00120 0.00400 0.00300 0.00300
LATT 1
SFAC C H CL TA
UNIT 58 64 10 4
L.S. 30
FMAP 2
PLAN -5
WPDB -2
HTAB
BOND $H
CONF
LIST 4
TEMP -160.0
ACTA
SIZE 0.250 0.260 0.230
WGHT    0.014900    0.740600
FVAR       0.42958
TA1   4    0.150686    0.012039    0.129613    11.00000    0.00723    0.00902 =
         0.00596   -0.00003   -0.00045    0.00104
TA2   4    0.184439    0.151175    0.327175    11.00000    0.00780    0.00797 =
         0.00573    0.00041    0.00091    0.00219
CL1   3    0.248243   -0.145088    0.069203    11.00000    0.01612    0.01320 =
         0.01568   -0.00468   -0.00071    0.00477
CL2   3    0.107395    0.066386   -0.059588    11.00000    0.00921    0.01711 =
         0.00784    0.00201    0.00030   -0.00207
CL3   3    0.020127    0.182258    0.160708    11.00000    0.01243    0.01210 =
         0.00979    0.00061   -0.00178    0.00483
CL4   3    0.307155    0.143153    0.495037    11.00000    0.02129    0.01776 =
         0.00757   -0.00049   -0.00293    0.00675
CL5   3   -0.023810    0.191569    0.404562    11.00000    0.01341    0.01655 =
         0.01490    0.00201    0.00687    0.00491
C1    1    0.105602   -0.021917    0.276354    11.00000    0.01131    0.00630 =
         0.00932   -0.00044   -0.00019    0.00014
C2    1    0.255497   -0.032787    0.312665    11.00000    0.01201    0.00754 =
         0.00698   -0.00094    0.00058    0.00162
C3    1    0.363776    0.032257    0.266597    11.00000    0.01002    0.00978 =
         0.00706   -0.00369    0.00047    0.00275
C4    1    0.322482    0.109263    0.189299    11.00000    0.00777    0.00896 =
         0.00901   -0.00269    0.00149    0.00291
C5    1   -0.014664   -0.069802    0.332958    11.00000    0.01040    0.01425 =
         0.01249    0.00248    0.00163   -0.00060
AFIX  23
H5A   2   -0.101433   -0.030677    0.314334    11.00000   -1.20000
H5B   2    0.010668   -0.058965    0.409682    11.00000   -1.20000
AFIX   0
C6    1    0.297206   -0.114990    0.393400    11.00000    0.01536    0.01297 =
         0.01303    0.00403   -0.00026    0.00332
AFIX  23
H6A   2    0.214676   -0.132618    0.432682    11.00000   -1.20000
H6B   2    0.374693   -0.081617    0.444179    11.00000   -1.20000
AFIX   0
C7    1    0.520561    0.017088    0.297473    11.00000    0.00973    0.01656 =
         0.01444    0.00063   -0.00110    0.00320
AFIX  23
H7A   2    0.530575   -0.026439    0.360620    11.00000   -1.20000
H7B   2    0.570943    0.088901    0.315327    11.00000   -1.20000
AFIX   0
C8    1    0.427740    0.197077    0.158906    11.00000    0.01069    0.01092 =
         0.01196   -0.00033    0.00203   -0.00076
AFIX  13
H8    2    0.526162    0.172369    0.174112    11.00000   -1.20000
AFIX   0
C9    1   -0.046319   -0.191022    0.305264    11.00000    0.02045    0.01441 =
         0.01667    0.00297    0.00323   -0.00414
AFIX 137
H9A   2    0.035618   -0.231163    0.330774    11.00000   -1.20000
H9B   2   -0.064819   -0.202776    0.228883    11.00000   -1.20000
H9C   2   -0.130040   -0.216801    0.338389    11.00000   -1.20000
AFIX   0
C10   1    0.346386   -0.220237    0.345541    11.00000    0.02351    0.01353 =
         0.02493    0.00447    0.00080    0.00602
AFIX 137
H10A  2    0.436528   -0.205214    0.315875    11.00000   -1.20000
H10B  2    0.274424   -0.249978    0.289919    11.00000   -1.20000
H10C  2    0.359738   -0.272998    0.400144    11.00000   -1.20000
AFIX   0
C11   1    0.588894   -0.040223    0.208273    11.00000    0.01245    0.02883 =
         0.02425   -0.00302    0.00175    0.00965
AFIX 137
H11A  2    0.583295    0.004503    0.146798    11.00000   -1.20000
H11B  2    0.538263   -0.110881    0.189773    11.00000   -1.20000
H11C  2    0.688775   -0.050903    0.231265    11.00000   -1.20000
AFIX   0
C12   1    0.403968    0.221364    0.041787    11.00000    0.02309    0.01822 =
         0.01107   -0.00125    0.00494   -0.00751
AFIX 137
H12A  2    0.473509    0.278653    0.026211    11.00000   -1.20000
H12B  2    0.307655    0.245456    0.025743    11.00000   -1.20000
H12C  2    0.415611    0.155439   -0.001127    11.00000   -1.20000
AFIX   0
C13   1    0.412817    0.297232    0.227450    11.00000    0.01164    0.00978 =
         0.00900    0.00058   -0.00207    0.00123
C14   1    0.307241    0.291207    0.290887    11.00000    0.01112    0.00849 =
         0.00931   -0.00070   -0.00205    0.00071
C15   1    0.510689    0.393837    0.215635    11.00000    0.01531    0.01322 =
         0.01040   -0.00210    0.00153   -0.00374
C16   1    0.653685    0.379084    0.201759    11.00000    0.01544    0.01776 =
         0.01953   -0.00405    0.00164   -0.00269
AFIX  43
H16   2    0.687486    0.308054    0.202017    11.00000   -1.20000
AFIX   0
C17   1    0.746286    0.467278    0.187651    11.00000    0.01684    0.03147 =
         0.02486   -0.00505    0.00596   -0.00887
AFIX  43
H17   2    0.843012    0.456392    0.178836    11.00000   -1.20000
AFIX   0
C18   1    0.698030    0.570488    0.186428    11.00000    0.03568    0.01999 =
         0.03107   -0.00611    0.01509   -0.01715
AFIX  43
H18   2    0.761527    0.630642    0.176616    11.00000   -1.20000
AFIX   0
C19   1    0.557093    0.586812    0.199474    11.00000    0.03906    0.01339 =
         0.03204   -0.00240    0.01776   -0.00496
AFIX  43
H19   2    0.523867    0.657990    0.197744    11.00000   -1.20000
AFIX   0
C20   1    0.464220    0.499047    0.215102    11.00000    0.02310    0.01554 =
         0.02181   -0.00216    0.00898   -0.00230
AFIX  43
H20   2    0.368230    0.510917    0.225508    11.00000   -1.20000
AFIX   0
C21   1    0.263079    0.380900    0.359999    11.00000    0.01435    0.00833 =
         0.01301    0.00119    0.00583   -0.00177
C22   1    0.339096    0.410645    0.456912    11.00000    0.02020    0.01636 =
         0.01523   -0.00348    0.00430   -0.00242
AFIX  43
H22   2    0.419639    0.372503    0.480761    11.00000   -1.20000
AFIX   0
C23   1    0.296906    0.496136    0.518564    11.00000    0.03352    0.02028 =
         0.01931   -0.01010    0.01000   -0.00866
AFIX  43
H23   2    0.349053    0.516509    0.584330    11.00000   -1.20000
AFIX   0
C24   1    0.178677    0.551868    0.484260    11.00000    0.03764    0.01338 =
         0.03490   -0.00711    0.02347   -0.00337
AFIX  43
H24   2    0.150757    0.610694    0.526237    11.00000   -1.20000
AFIX   0
C25   1    0.101832    0.521725    0.389183    11.00000    0.02283    0.01315 =
         0.03840    0.00322    0.01394    0.00435
AFIX  43
H25   2    0.020857    0.559704    0.365986    11.00000   -1.20000
AFIX   0
C26   1    0.142360    0.436535    0.327734    11.00000    0.01715    0.01269 =
         0.02129    0.00278    0.00599    0.00055
AFIX  43
H26   2    0.087970    0.415424    0.263016    11.00000   -1.20000
AFIX   0
C27   1   -0.012888    0.610370    0.019086    11.00000    0.03796    0.01355 =
         0.01877    0.00389    0.00691    0.00355
AFIX  43
H27   2   -0.021753    0.685864    0.032357    11.00000   -1.20000
AFIX   0
C28   1    0.104760    0.560637    0.063243    11.00000    0.03291    0.01995 =
         0.02266    0.00276   -0.00170    0.00056
AFIX  43
H28   2    0.177128    0.602186    0.106615    11.00000   -1.20000
AFIX   0
C29   1    0.117099    0.450405    0.044275    11.00000    0.03130    0.02157 =
         0.02466    0.00543   -0.00044    0.00984
AFIX  43
H29   2    0.197698    0.416528    0.075048    11.00000   -1.20000
AFIX   0
HKLF 4
 
REM  complex5
REM R1 =  0.0128 for    5388 Fo > 4sig(Fo)  and  0.0139 for all    5632 data
REM    329 parameters refined using      0 restraints
 
END  
     
WGHT      0.0149      0.7416 

REM No hydrogen bonds found for HTAB generation

REM Highest difference peak  0.604,  deepest hole -0.794,  1-sigma level  0.083
Q1    1   0.1268  0.2061  0.2981  11.00000  0.05    0.60
Q2    1   0.2082 -0.0439  0.1610  11.00000  0.05    0.57
Q3    1   0.0984  0.0747  0.1011  11.00000  0.05    0.53
Q4    1   0.2444  0.0927  0.3577  11.00000  0.05    0.52
Q5    1   0.2363  0.0835  0.1500  11.00000  0.05    0.49
;

loop_
_symmetry_equiv_pos_site_id
_space_group_symop_operation_xyz
1 +X,+Y,+Z
2 -X,-Y,-Z

loop_
_atom_site_label
_atom_site_type_symbol
_atom_site_fract_x
_atom_site_fract_y
_atom_site_fract_z
_atom_site_U_iso_or_equiv
_atom_site_adp_type
_atom_site_occupancy
_atom_site_site_symmetry_multiplicity
_atom_site_calc_flag
_atom_site_refinement_flags
Ta1 Ta 0.15069(2) 0.01204(2) 0.12961(2) 0.00747(3) Uani 1 2 d .
Ta2 Ta 0.18444(2) 0.15118(2) 0.32717(2) 0.00709(3) Uani 1 2 d .
Cl1 Cl 0.24824(5) -0.14509(4) 0.06920(4) 0.01517(11) Uani 1 2 d .
Cl2 Cl 0.10739(5) 0.06639(4) -0.05959(4) 0.01149(10) Uani 1 2 d .
Cl3 Cl 0.02013(5) 0.18226(4) 0.16071(4) 0.01148(10) Uani 1 2 d .
Cl4 Cl 0.30715(6) 0.14315(5) 0.49504(4) 0.01566(11) Uani 1 2 d .
Cl5 Cl -0.02381(5) 0.19157(4) 0.40456(4) 0.01440(11) Uani 1 2 d .
C1 C 0.1056(2) -0.02192(17) 0.27635(17) 0.0091(4) Uani 1 2 d .
C2 C 0.2555(2) -0.03279(17) 0.31267(17) 0.0089(4) Uani 1 2 d .
C3 C 0.3638(2) 0.03226(17) 0.26660(17) 0.0090(4) Uani 1 2 d .
C4 C 0.3225(2) 0.10926(17) 0.18930(17) 0.0085(4) Uani 1 2 d .
C5 C -0.0147(2) -0.06980(18) 0.33296(18) 0.0123(4) Uani 1 2 d .
C6 C 0.2972(2) -0.11499(18) 0.39340(18) 0.0137(4) Uani 1 2 d .
C7 C 0.5206(2) 0.01709(19) 0.29747(18) 0.0136(4) Uani 1 2 d .
C8 C 0.4277(2) 0.19708(17) 0.15891(17) 0.0112(4) Uani 1 2 d .
C9 C -0.0463(2) -0.19102(19) 0.30526(19) 0.0172(5) Uani 1 2 d .
C10 C 0.3464(3) -0.22024(19) 0.3455(2) 0.0205(5) Uani 1 2 d .
C11 C 0.5889(2) -0.0402(2) 0.2083(2) 0.0217(5) Uani 1 2 d .
C12 C 0.4040(3) 0.22136(19) 0.04179(18) 0.0176(5) Uani 1 2 d .
C13 C 0.4128(2) 0.29723(17) 0.22745(17) 0.0103(4) Uani 1 2 d .
C14 C 0.3072(2) 0.29121(17) 0.29089(17) 0.0099(4) Uani 1 2 d .
C15 C 0.5107(2) 0.39384(18) 0.21563(18) 0.0132(4) Uani 1 2 d .
C16 C 0.6537(2) 0.3791(2) 0.20176(19) 0.0179(5) Uani 1 2 d .
C17 C 0.7463(3) 0.4673(2) 0.1877(2) 0.0247(6) Uani 1 2 d .
C18 C 0.6980(3) 0.5705(2) 0.1864(2) 0.0290(6) Uani 1 2 d .
C19 C 0.5571(3) 0.5868(2) 0.1995(2) 0.0276(6) Uani 1 2 d .
C20 C 0.4642(3) 0.49905(19) 0.2151(2) 0.0199(5) Uani 1 2 d .
C21 C 0.2631(2) 0.38090(17) 0.36000(18) 0.0117(4) Uani 1 2 d .
C22 C 0.3391(3) 0.41065(19) 0.45691(19) 0.0173(5) Uani 1 2 d .
C23 C 0.2969(3) 0.4961(2) 0.5186(2) 0.0246(6) Uani 1 2 d .
C24 C 0.1787(3) 0.5519(2) 0.4843(2) 0.0277(6) Uani 1 2 d .
C25 C 0.1018(3) 0.5217(2) 0.3892(2) 0.0239(6) Uani 1 2 d .
C26 C 0.1424(2) 0.43653(19) 0.3277(2) 0.0167(5) Uani 1 2 d .
C27 C -0.0129(3) 0.6104(2) 0.0191(2) 0.0230(5) Uani 1 2 d .
C28 C 0.1048(3) 0.5606(2) 0.0632(2) 0.0255(6) Uani 1 2 d .
C29 C 0.1171(3) 0.4504(2) 0.0443(2) 0.0256(6) Uani 1 2 d .
H5A H -0.10143 -0.03068 0.31433 0.0148 Uiso 1 2 calc R
H5B H 0.01067 -0.05897 0.40968 0.0148 Uiso 1 2 calc R
H6A H 0.21468 -0.13262 0.43268 0.0164 Uiso 1 2 calc R
H6B H 0.37469 -0.08162 0.44418 0.0164 Uiso 1 2 calc R
H7A H 0.53058 -0.02644 0.36062 0.0164 Uiso 1 2 calc R
H7B H 0.57094 0.0889 0.31533 0.0164 Uiso 1 2 calc R
H8 H 0.52616 0.17237 0.17411 0.0134 Uiso 1 2 calc R
H9A H 0.03562 -0.23116 0.33077 0.0207 Uiso 1 2 calc R
H9B H -0.06482 -0.20278 0.22888 0.0207 Uiso 1 2 calc R
H9C H -0.13004 -0.2168 0.33839 0.0207 Uiso 1 2 calc R
H10A H 0.43653 -0.20521 0.31587 0.0246 Uiso 1 2 calc R
H10B H 0.27442 -0.24998 0.28992 0.0246 Uiso 1 2 calc R
H10C H 0.35974 -0.273 0.40014 0.0246 Uiso 1 2 calc R
H11A H 0.58329 0.0045 0.1468 0.0260 Uiso 1 2 calc R
H11B H 0.53826 -0.11088 0.18977 0.0260 Uiso 1 2 calc R
H11C H 0.68877 -0.0509 0.23127 0.0260 Uiso 1 2 calc R
H12A H 0.47351 0.27865 0.02621 0.0211 Uiso 1 2 calc R
H12B H 0.30766 0.24546 0.02574 0.0211 Uiso 1 2 calc R
H12C H 0.41561 0.15544 -0.00113 0.0211 Uiso 1 2 calc R
H16 H 0.68749 0.30805 0.20202 0.0214 Uiso 1 2 calc R
H17 H 0.84301 0.45639 0.17884 0.0296 Uiso 1 2 calc R
H18 H 0.76153 0.63064 0.17662 0.0348 Uiso 1 2 calc R
H19 H 0.52387 0.65799 0.19774 0.0331 Uiso 1 2 calc R
H20 H 0.36823 0.51092 0.22551 0.0239 Uiso 1 2 calc R
H22 H 0.41964 0.3725 0.48076 0.0208 Uiso 1 2 calc R
H23 H 0.34905 0.51651 0.58433 0.0295 Uiso 1 2 calc R
H24 H 0.15076 0.61069 0.52624 0.0333 Uiso 1 2 calc R
H25 H 0.02086 0.5597 0.36599 0.0287 Uiso 1 2 calc R
H26 H 0.08797 0.41542 0.26302 0.0201 Uiso 1 2 calc R
H27 H -0.02175 0.68586 0.03236 0.0276 Uiso 1 2 calc R
H28 H 0.17713 0.60219 0.10662 0.0306 Uiso 1 2 calc R
H29 H 0.1977 0.41653 0.07505 0.0308 Uiso 1 2 calc R

loop_
_atom_site_aniso_label
_atom_site_aniso_U_11
_atom_site_aniso_U_22
_atom_site_aniso_U_33
_atom_site_aniso_U_12
_atom_site_aniso_U_13
_atom_site_aniso_U_23
Ta1 0.00723(4) 0.00902(5) 0.00596(5) 0.00104(3) -0.00045(3) -0.00003(3)
Ta2 0.00780(4) 0.00797(5) 0.00573(5) 0.00219(3) 0.00091(3) 0.00041(3)
Cl1 0.0161(2) 0.0132(3) 0.0157(3) 0.0048(2) -0.0007(2) -0.0047(2)
Cl2 0.0092(2) 0.0171(3) 0.0078(2) -0.00207(19) 0.00030(18) 0.0020(2)
Cl3 0.0124(2) 0.0121(3) 0.0098(3) 0.00483(19) -0.00178(19) 0.0006(2)
Cl4 0.0213(3) 0.0178(3) 0.0076(3) 0.0067(2) -0.0029(2) -0.0005(2)
Cl5 0.0134(2) 0.0165(3) 0.0149(3) 0.0049(2) 0.0069(2) 0.0020(2)
C1 0.0113(10) 0.0063(10) 0.0093(11) 0.0001(8) -0.0002(8) -0.0004(8)
C2 0.0120(10) 0.0075(10) 0.0070(10) 0.0016(8) 0.0006(8) -0.0009(8)
C3 0.0100(9) 0.0098(11) 0.0071(10) 0.0027(8) 0.0005(8) -0.0037(8)
C4 0.0078(9) 0.0090(11) 0.0090(11) 0.0029(8) 0.0015(8) -0.0027(8)
C5 0.0104(10) 0.0143(12) 0.0125(11) -0.0006(8) 0.0016(8) 0.0025(9)
C6 0.0154(10) 0.0130(12) 0.0130(11) 0.0033(8) -0.0003(9) 0.0040(9)
C7 0.0097(10) 0.0166(12) 0.0144(12) 0.0032(8) -0.0011(8) 0.0006(9)
C8 0.0107(9) 0.0109(11) 0.0120(11) -0.0008(8) 0.0020(8) -0.0003(9)
C9 0.0204(11) 0.0144(12) 0.0167(12) -0.0041(9) 0.0032(9) 0.0030(10)
C10 0.0235(12) 0.0135(12) 0.0249(14) 0.0060(9) 0.0008(10) 0.0045(10)
C11 0.0124(10) 0.0288(14) 0.0243(14) 0.0097(10) 0.0018(10) -0.0030(11)
C12 0.0231(12) 0.0182(13) 0.0111(12) -0.0075(10) 0.0049(9) -0.0013(10)
C13 0.0116(10) 0.0098(11) 0.0090(11) 0.0012(8) -0.0021(8) 0.0006(9)
C14 0.0111(9) 0.0085(11) 0.0093(11) 0.0007(8) -0.0021(8) -0.0007(9)
C15 0.0153(10) 0.0132(12) 0.0104(11) -0.0037(9) 0.0015(9) -0.0021(9)
C16 0.0154(11) 0.0178(13) 0.0195(13) -0.0027(9) 0.0016(9) -0.0040(10)
C17 0.0168(11) 0.0315(15) 0.0249(14) -0.0089(10) 0.0060(10) -0.0050(12)
C18 0.0357(14) 0.0200(14) 0.0311(16) -0.0171(11) 0.0151(12) -0.0061(12)
C19 0.0391(15) 0.0134(13) 0.0320(16) -0.0050(11) 0.0178(13) -0.0024(11)
C20 0.0231(12) 0.0155(12) 0.0218(13) -0.0023(10) 0.0090(10) -0.0022(10)
C21 0.0144(10) 0.0083(11) 0.0130(11) -0.0018(8) 0.0058(9) 0.0012(9)
C22 0.0202(11) 0.0164(12) 0.0152(12) -0.0024(9) 0.0043(9) -0.0035(10)
C23 0.0335(14) 0.0203(14) 0.0193(14) -0.0087(11) 0.0100(11) -0.0101(11)
C24 0.0376(14) 0.0134(13) 0.0349(16) -0.0034(11) 0.0235(13) -0.0071(12)
C25 0.0228(12) 0.0132(12) 0.0384(16) 0.0043(10) 0.0139(11) 0.0032(11)
C26 0.0171(11) 0.0127(12) 0.0213(13) 0.0006(9) 0.0060(10) 0.0028(10)
C27 0.0380(14) 0.0136(12) 0.0188(13) 0.0036(10) 0.0069(11) 0.0039(10)
C28 0.0329(14) 0.0199(14) 0.0227(14) 0.0006(11) -0.0017(11) 0.0028(11)
C29 0.0313(13) 0.0216(14) 0.0247(14) 0.0098(11) -0.0004(11) 0.0054(11)

loop_
_atom_type_symbol
_atom_type_description
_atom_type_scat_dispersion_real
_atom_type_scat_dispersion_imag
_atom_type_scat_source
C C 0.0033 0.0016
;
International Tables for Crystallography
(Vol. C, Tables 4.2.6.8 and 6.1.1.4)
;
H H 0.0000 0.0000
;
International Tables for Crystallography
(Vol. C, Table 6.1.1.4)
;
Cl Cl 0.1484 0.1585
;
International Tables for Crystallography
(Vol. C, Tables 4.2.6.8 and 6.1.1.4)
;
Ta Ta -0.7052 6.5227
;
International Tables for Crystallography
(Vol. C, Tables 4.2.6.8 and 6.1.1.4)
;

loop_
_geom_angle_atom_site_label_1
_geom_angle_atom_site_label_2
_geom_angle_atom_site_label_3
_geom_angle
_geom_angle_publ_flag
_geom_angle_site_symmetry_1
_geom_angle_site_symmetry_3
Ta2 Ta1 Cl1 136.001(16) yes . .
Ta2 Ta1 Cl2 129.354(16) yes . .
Ta2 Ta1 Cl2 117.741(15) yes . 2_555
Ta2 Ta1 Cl3 54.833(13) yes . .
Ta2 Ta1 C1 49.63(6) yes . .
Ta2 Ta1 C2 50.96(5) yes . .
Ta2 Ta1 C3 52.41(5) yes . .
Ta2 Ta1 C4 52.04(6) yes . .
Cl1 Ta1 Cl2 88.75(2) yes . .
Cl1 Ta1 Cl2 91.023(18) yes . 2_555
Cl1 Ta1 Cl3 169.15(2) yes . .
Cl1 Ta1 C1 103.78(6) yes . .
Cl1 Ta1 C2 86.64(5) yes . .
Cl1 Ta1 C3 86.37(5) yes . .
Cl1 Ta1 C4 104.01(6) yes . .
Cl2 Ta1 Cl2 73.565(17) yes . 2_555
Cl2 Ta1 Cl3 81.336(18) yes . .
Cl2 Ta1 C1 158.21(6) yes . .
Cl2 Ta1 C2 166.44(5) yes . .
Cl2 Ta1 C3 133.70(5) yes . .
Cl2 Ta1 C4 103.69(6) yes . .
Cl2 Ta1 Cl3 81.986(17) yes 2_555 .
Cl2 Ta1 C1 88.24(6) yes 2_555 .
Cl2 Ta1 C2 119.23(5) yes 2_555 .
Cl2 Ta1 C3 152.43(5) yes 2_555 .
Cl2 Ta1 C4 164.74(6) yes 2_555 .
Cl3 Ta1 C1 84.38(6) yes . .
Cl3 Ta1 C2 103.99(5) yes . .
Cl3 Ta1 C3 103.65(5) yes . .
Cl3 Ta1 C4 82.76(6) yes . .
C1 Ta1 C2 35.01(7) yes . .
C1 Ta1 C3 65.89(7) yes . .
C1 Ta1 C4 90.67(8) yes . .
C2 Ta1 C3 33.24(7) yes . .
C2 Ta1 C4 65.24(8) yes . .
C3 Ta1 C4 34.70(8) yes . .
Ta1 Ta2 Cl3 53.747(14) yes . .
Ta1 Ta2 Cl4 135.954(19) yes . .
Ta1 Ta2 Cl5 117.550(15) yes . .
Ta1 Ta2 C1 42.80(6) yes . .
Ta1 Ta2 C2 55.30(5) yes . .
Ta1 Ta2 C3 54.49(5) yes . .
Ta1 Ta2 C4 42.85(5) yes . .
Ta1 Ta2 C14 104.59(6) yes . .
Cl3 Ta2 Cl4 169.50(2) yes . .
Cl3 Ta2 Cl5 80.564(19) yes . .
Cl3 Ta2 C1 78.94(5) yes . .
Cl3 Ta2 C2 107.14(5) yes . .
Cl3 Ta2 C3 104.58(5) yes . .
Cl3 Ta2 C4 76.15(5) yes . .
Cl3 Ta2 C14 86.74(6) yes . .
Cl4 Ta2 Cl5 89.85(2) yes . .
Cl4 Ta2 C1 106.26(6) yes . .
Cl4 Ta2 C2 81.43(5) yes . .
Cl4 Ta2 C3 85.92(5) yes . .
Cl4 Ta2 C4 113.69(5) yes . .
Cl4 Ta2 C14 93.23(6) yes . .
Cl5 Ta2 C1 94.28(6) yes . .
Cl5 Ta2 C2 120.79(5) yes . .
Cl5 Ta2 C3 155.47(5) yes . .
Cl5 Ta2 C4 156.31(5) yes . .
Cl5 Ta2 C14 113.56(6) yes . .
C1 Ta2 C2 36.32(7) yes . .
C1 Ta2 C3 63.99(7) yes . .
C1 Ta2 C4 77.14(7) yes . .
C1 Ta2 C14 146.14(8) yes . .
C2 Ta2 C3 34.68(7) yes . .
C2 Ta2 C4 63.51(7) yes . .
C2 Ta2 C14 125.28(8) yes . .
C3 Ta2 C4 34.73(7) yes . .
C3 Ta2 C14 90.81(8) yes . .
C4 Ta2 C14 69.66(8) yes . .
Ta1 Cl2 Ta1 106.43(2) yes . 2_555
Ta1 Cl3 Ta2 71.420(16) yes . .
Ta1 C1 Ta2 87.56(8) yes . .
Ta1 C1 C2 92.49(14) yes . .
Ta1 C1 C5 140.28(15) yes . .
Ta2 C1 C2 76.99(11) yes . .
Ta2 C1 C5 116.06(14) yes . .
C2 C1 C5 122.57(19) yes . .
Ta1 C2 Ta2 73.74(6) yes . .
Ta1 C2 C1 52.50(11) yes . .
Ta1 C2 C3 72.75(12) yes . .
Ta1 C2 C6 150.74(14) yes . .
Ta2 C2 C1 66.69(11) yes . .
Ta2 C2 C3 74.80(12) yes . .
Ta2 C2 C6 133.00(15) yes . .
C1 C2 C3 119.04(19) yes . .
C1 C2 C6 120.30(18) yes . .
C3 C2 C6 120.58(18) yes . .
Ta1 C3 Ta2 73.09(6) yes . .
Ta1 C3 C2 74.01(11) yes . .
Ta1 C3 C4 53.29(10) yes . .
Ta1 C3 C7 149.31(15) yes . .
Ta2 C3 C2 70.52(12) yes . .
Ta2 C3 C4 68.47(12) yes . .
Ta2 C3 C7 135.87(14) yes . .
C2 C3 C4 119.92(17) yes . .
C2 C3 C7 120.14(19) yes . .
C4 C3 C7 119.91(18) yes . .
Ta1 C4 Ta2 85.11(7) yes . .
Ta1 C4 C3 92.00(13) yes . .
Ta1 C4 C8 141.90(16) yes . .
Ta2 C4 C3 76.80(13) yes . .
Ta2 C4 C8 117.92(14) yes . .
C3 C4 C8 121.36(17) yes . .
C1 C5 C9 112.40(19) yes . .
C2 C6 C10 113.60(19) yes . .
C3 C7 C11 111.40(18) yes . .
C4 C8 C12 112.50(17) yes . .
C4 C8 C13 107.40(18) yes . .
C12 C8 C13 110.98(18) yes . .
C8 C13 C14 115.91(18) yes . .
C8 C13 C15 117.47(19) yes . .
C14 C13 C15 126.6(2) yes . .
Ta2 C14 C13 128.11(16) yes . .
Ta2 C14 C21 105.00(14) yes . .
C13 C14 C21 126.58(19) yes . .
C13 C15 C16 119.4(2) yes . .
C13 C15 C20 122.2(2) yes . .
C16 C15 C20 118.4(2) yes . .
C15 C16 C17 120.7(2) yes . .
C16 C17 C18 120.1(2) yes . .
C17 C18 C19 120.2(2) yes . .
C18 C19 C20 120.1(2) yes . .
C15 C20 C19 120.6(2) yes . .
C14 C21 C22 121.39(19) yes . .
C14 C21 C26 119.65(19) yes . .
C22 C21 C26 119.0(2) yes . .
C21 C22 C23 120.0(2) yes . .
C22 C23 C24 120.2(2) yes . .
C23 C24 C25 120.0(2) yes . .
C24 C25 C26 120.2(2) yes . .
C21 C26 C25 120.6(2) yes . .
C28 C27 C29 119.6(2) yes . 2_565
C27 C28 C29 120.1(2) yes . .
C27 C29 C28 120.3(2) yes 2_565 .
C1 C5 H5A 109.119 no . .
C1 C5 H5B 109.126 no . .
C9 C5 H5A 109.113 no . .
C9 C5 H5B 109.118 no . .
H5A C5 H5B 107.860 no . .
C2 C6 H6A 108.844 no . .
C2 C6 H6B 108.847 no . .
C10 C6 H6A 108.843 no . .
C10 C6 H6B 108.846 no . .
H6A C6 H6B 107.697 no . .
C3 C7 H7A 109.350 no . .
C3 C7 H7B 109.350 no . .
C11 C7 H7A 109.348 no . .
C11 C7 H7B 109.353 no . .
H7A C7 H7B 107.979 no . .
C4 C8 H8 108.623 no . .
C12 C8 H8 108.617 no . .
C13 C8 H8 108.626 no . .
C5 C9 H9A 109.468 no . .
C5 C9 H9B 109.478 no . .
C5 C9 H9C 109.470 no . .
H9A C9 H9B 109.468 no . .
H9A C9 H9C 109.470 no . .
H9B C9 H9C 109.473 no . .
C6 C10 H10A 109.466 no . .
C6 C10 H10B 109.468 no . .
C6 C10 H10C 109.472 no . .
H10A C10 H10B 109.474 no . .
H10A C10 H10C 109.477 no . .
H10B C10 H10C 109.469 no . .
C7 C11 H11A 109.473 no . .
C7 C11 H11B 109.472 no . .
C7 C11 H11C 109.465 no . .
H11A C11 H11B 109.470 no . .
H11A C11 H11C 109.477 no . .
H11B C11 H11C 109.470 no . .
C8 C12 H12A 109.473 no . .
C8 C12 H12B 109.475 no . .
C8 C12 H12C 109.480 no . .
H12A C12 H12B 109.462 no . .
H12A C12 H12C 109.468 no . .
H12B C12 H12C 109.470 no . .
C15 C16 H16 119.667 no . .
C17 C16 H16 119.653 no . .
C16 C17 H17 119.957 no . .
C18 C17 H17 119.965 no . .
C17 C18 H18 119.908 no . .
C19 C18 H18 119.916 no . .
C18 C19 H19 119.966 no . .
C20 C19 H19 119.974 no . .
C15 C20 H20 119.686 no . .
C19 C20 H20 119.687 no . .
C21 C22 H22 119.996 no . .
C23 C22 H22 120.002 no . .
C22 C23 H23 119.888 no . .
C24 C23 H23 119.884 no . .
C23 C24 H24 119.993 no . .
C25 C24 H24 119.998 no . .
C24 C25 H25 119.901 no . .
C26 C25 H25 119.913 no . .
C21 C26 H26 119.707 no . .
C25 C26 H26 119.699 no . .
C28 C27 H27 120.208 no . .
C29 C27 H27 120.214 no 2_565 .
C27 C28 H28 119.940 no . .
C29 C28 H28 119.940 no . .
C27 C29 H29 119.849 no 2_565 .
C28 C29 H29 119.851 no . .

loop_
_geom_bond_atom_site_label_1
_geom_bond_atom_site_label_2
_geom_bond_distance
_geom_bond_publ_flag
_geom_bond_site_symmetry_2
Ta1 Ta2 2.9774(4) yes .
Ta1 Cl1 2.3295(6) yes .
Ta1 Cl2 2.5431(6) yes .
Ta1 Cl2 2.6349(5) yes 2_555
Ta1 Cl3 2.5331(6) yes .
Ta1 C1 2.025(2) yes .
Ta1 C2 2.550(2) yes .
Ta1 C3 2.533(2) yes .
Ta1 C4 2.0322(19) yes .
Ta2 Cl3 2.5678(6) yes .
Ta2 Cl4 2.3496(6) yes .
Ta2 Cl5 2.3611(6) yes .
Ta2 C1 2.271(2) yes .
Ta2 C2 2.409(2) yes .
Ta2 C3 2.466(2) yes .
Ta2 C4 2.356(2) yes .
Ta2 C14 2.124(2) yes .
C1 C2 1.464(3) yes .
C1 C5 1.516(3) yes .
C2 C3 1.454(3) yes .
C2 C6 1.520(3) yes .
C3 C4 1.443(3) yes .
C3 C7 1.522(3) yes .
C4 C8 1.521(3) yes .
C5 C9 1.529(3) yes .
C6 C10 1.529(3) yes .
C7 C11 1.534(3) yes .
C8 C12 1.540(3) yes .
C8 C13 1.507(3) yes .
C13 C14 1.351(3) yes .
C13 C15 1.492(3) yes .
C14 C21 1.492(3) yes .
C15 C16 1.404(3) yes .
C15 C20 1.394(3) yes .
C16 C17 1.389(3) yes .
C17 C18 1.377(4) yes .
C18 C19 1.386(4) yes .
C19 C20 1.391(4) yes .
C21 C22 1.396(3) yes .
C21 C26 1.402(3) yes .
C22 C23 1.391(4) yes .
C23 C24 1.390(4) yes .
C24 C25 1.381(4) yes .
C25 C26 1.381(4) yes .
C27 C28 1.385(4) yes .
C27 C29 1.379(3) yes 2_565
C28 C29 1.385(4) yes .
C5 H5A 0.990 no .
C5 H5B 0.990 no .
C6 H6A 0.990 no .
C6 H6B 0.990 no .
C7 H7A 0.990 no .
C7 H7B 0.990 no .
C8 H8 1.000 no .
C9 H9A 0.980 no .
C9 H9B 0.980 no .
C9 H9C 0.980 no .
C10 H10A 0.980 no .
C10 H10B 0.980 no .
C10 H10C 0.980 no .
C11 H11A 0.980 no .
C11 H11B 0.980 no .
C11 H11C 0.980 no .
C12 H12A 0.980 no .
C12 H12B 0.980 no .
C12 H12C 0.980 no .
C16 H16 0.950 no .
C17 H17 0.950 no .
C18 H18 0.950 no .
C19 H19 0.950 no .
C20 H20 0.950 no .
C22 H22 0.950 no .
C23 H23 0.950 no .
C24 H24 0.950 no .
C25 H25 0.950 no .
C26 H26 0.950 no .
C27 H27 0.950 no .
C28 H28 0.950 no .
C29 H29 0.950 no .

loop_
_geom_contact_atom_site_label_1
_geom_contact_atom_site_label_2
_geom_contact_distance
_geom_contact_publ_flag
_geom_contact_site_symmetry_2
Ta2 C26 3.567(2) no .
Cl2 C5 3.528(2) no 2_555
Cl2 C9 3.572(3) no 2_555
Cl2 C12 3.421(2) no .
Cl4 C6 3.383(2) no .
Cl4 C21 3.494(2) no .
Cl4 C22 3.361(2) no .
Cl5 C5 3.325(2) no .
Cl5 C21 3.590(2) no .
Cl5 C26 3.554(2) no .
C1 C10 3.519(3) no .
C2 C9 3.362(3) no .
C2 C11 3.553(3) no .
C3 C10 3.319(3) no .
C3 C13 3.345(3) no .
C4 C11 3.203(3) no .
C5 C6 3.065(3) no .
C6 C7 2.992(3) no .
C6 C9 3.403(3) no .
C7 C8 3.018(3) no .
C7 C10 3.392(3) no .
C8 C11 3.431(3) no .
C8 C16 3.009(3) no .
C12 C14 3.493(3) no .
C12 C15 3.070(3) no .
C12 C16 3.431(3) no .
C13 C22 3.355(3) no .
C13 C26 3.481(3) no .
C14 C20 3.133(3) no .
C15 C18 2.796(3) no .
C15 C21 3.129(3) no .
C16 C19 2.770(4) no .
C17 C20 2.775(4) no .
C20 C21 3.135(3) no .
C20 C26 3.560(4) no .
C21 C24 2.789(4) no .
C22 C25 2.781(3) no .
C23 C26 2.771(3) no .
C27 C27 2.776(4) no 2_565
C28 C28 2.762(3) no 2_565
C29 C29 2.761(4) no 2_565
Cl3 C27 3.516(3) no 2_565
C17 C29 3.523(4) no 2_665
C18 C29 3.589(4) no 2_665
C22 C23 3.552(3) no 2_666
C23 C22 3.552(3) no 2_666
C24 C25 3.350(4) no 2_566
C25 C24 3.350(4) no 2_566
C27 Cl3 3.516(3) no 2_565
C29 C17 3.523(4) no 2_665
C29 C18 3.589(4) no 2_665
Ta1 H5A 3.5594 no .
Ta1 H12B 3.5403 no .
Ta1 H12C 3.5821 no .
Ta2 H5A 3.4063 no .
Ta2 H5B 3.2658 no .
Ta2 H26 3.5444 no .
Cl1 H10A 3.5981 no .
Cl1 H10B 3.1538 no .
Cl1 H11B 3.0132 no .
Cl2 H5A 3.2691 no 2_555
Cl2 H9B 2.8138 no 2_555
Cl2 H12B 2.9319 no .
Cl2 H12C 3.0704 no .
Cl3 H5A 3.5595 no .
Cl3 H12B 3.4392 no .
Cl3 H26 3.1179 no .
Cl4 H6A 3.5063 no .
Cl4 H6B 2.9424 no .
Cl4 H7A 3.5678 no .
Cl4 H22 2.9892 no .
Cl5 H5A 2.9565 no .
Cl5 H5B 3.1310 no .
Cl5 H26 3.5405 no .
C1 H6A 2.6319 no .
C1 H6B 3.3037 no .
C1 H9A 2.7669 no .
C1 H9B 2.6925 no .
C1 H9C 3.3648 no .
C1 H10B 3.3162 no .
C2 H5A 3.3834 no .
C2 H5B 2.7473 no .
C2 H7A 2.6122 no .
C2 H7B 3.2648 no .
C2 H9A 3.1571 no .
C2 H10A 2.8050 no .
C2 H10B 2.7024 no .
C2 H10C 3.3785 no .
C2 H11B 3.4014 no .
C3 H6A 3.3639 no .
C3 H6B 2.7218 no .
C3 H8 2.6466 no .
C3 H10A 3.1247 no .
C3 H10B 3.5722 no .
C3 H11A 2.7315 no .
C3 H11B 2.7051 no .
C3 H11C 3.3637 no .
C4 H7A 3.3659 no .
C4 H7B 2.7479 no .
C4 H11A 2.9373 no .
C4 H11B 3.4891 no .
C4 H12A 3.3798 no .
C4 H12B 2.7403 no .
C4 H12C 2.7472 no .
C5 H6A 2.5826 no .
C6 H5B 2.8619 no .
C6 H7A 2.4922 no .
C6 H9A 2.8195 no .
C7 H6B 2.7300 no .
C7 H8 2.5381 no .
C7 H10A 2.8412 no .
C8 H7B 2.7439 no .
C8 H11A 2.8717 no .
C8 H16 2.7430 no .
C9 H6A 2.8624 no .
C9 H10B 3.1847 no .
C10 H7A 2.8698 no .
C10 H9A 2.9251 no .
C10 H11B 3.1285 no .
C11 H8 2.7662 no .
C11 H10A 2.9056 no .
C12 H11A 3.4956 no .
C12 H16 3.3115 no .
C13 H7B 3.2348 no .
C13 H12A 2.6998 no .
C13 H12B 2.7121 no .
C13 H12C 3.3499 no .
C13 H16 2.6499 no .
C13 H20 2.6954 no .
C13 H22 3.3307 no .
C13 H26 3.5377 no .
C14 H8 3.0744 no .
C14 H12B 3.4203 no .
C14 H20 2.9173 no .
C14 H22 2.6862 no .
C14 H26 2.6536 no .
C15 H8 2.7776 no .
C15 H12A 2.7413 no .
C15 H12B 3.3570 no .
C15 H17 3.2829 no .
C15 H19 3.2754 no .
C16 H8 2.7555 no .
C16 H12A 2.8760 no .
C16 H18 3.2546 no .
C16 H20 3.2641 no .
C17 H19 3.2514 no .
C18 H16 3.2514 no .
C18 H20 3.2607 no .
C19 H17 3.2526 no .
C20 H12A 3.5737 no .
C20 H16 3.2627 no .
C20 H18 3.2629 no .
C21 H20 2.6342 no .
C21 H23 3.2708 no .
C21 H25 3.2740 no .
C22 H20 3.2922 no .
C22 H24 3.2683 no .
C22 H26 3.2686 no .
C23 H25 3.2577 no .
C24 H22 3.2683 no .
C24 H26 3.2491 no .
C25 H20 3.4412 no .
C25 H23 3.2563 no .
C26 H20 2.7524 no .
C26 H22 3.2715 no .
C26 H24 3.2511 no .
C27 H28 3.2538 no 2_565
C27 H29 3.2570 no .
C28 H27 3.2563 no 2_565
C28 H29 3.2473 no 2_565
C29 H27 3.2591 no .
C29 H28 3.2471 no 2_565
H5A H6A 3.5385 no .
H5A H9A 2.8635 no .
H5A H9B 2.4063 no .
H5A H9C 2.3360 no .
H5B H6A 2.1793 no .
H5B H6B 3.4596 no .
H5B H9A 2.3485 no .
H5B H9B 2.8647 no .
H5B H9C 2.3926 no .
H6A H7A 3.4260 no .
H6A H9A 2.2925 no .
H6A H9B 3.5710 no .
H6A H9C 3.4537 no .
H6A H10A 2.8589 no .
H6A H10B 2.4152 no .
H6A H10C 2.3192 no .
H6B H7A 2.0136 no .
H6B H7B 3.3296 no .
H6B H10A 2.3341 no .
H6B H10B 2.8608 no .
H6B H10C 2.3986 no .
H7A H8 3.4974 no .
H7A H10A 2.3591 no .
H7A H10B 3.5957 no .
H7A H10C 3.4481 no .
H7A H11A 2.8707 no .
H7A H11B 2.3933 no .
H7A H11C 2.3625 no .
H7B H8 2.1381 no .
H7B H11A 2.3732 no .
H7B H11B 2.8710 no .
H7B H11C 2.3823 no .
H7B H16 3.3123 no .
H8 H11A 2.1930 no .
H8 H11B 3.5188 no .
H8 H11C 3.3051 no .
H8 H12A 2.3789 no .
H8 H12B 2.8777 no .
H8 H12C 2.3768 no .
H8 H16 2.1965 no .
H9A H10B 2.3924 no .
H9A H10C 3.1857 no .
H9B H10B 3.3191 no .
H10A H11B 2.2894 no .
H10A H11C 3.2707 no .
H10B H11B 3.3450 no .
H11A H12C 3.1014 no .
H12A H16 2.8728 no .
H16 H17 2.3337 no .
H17 H18 2.3256 no .
H18 H19 2.3342 no .
H19 H20 2.3365 no .
H20 H26 2.9359 no .
H22 H23 2.3395 no .
H23 H24 2.3386 no .
H24 H25 2.3295 no .
H25 H26 2.3253 no .
H27 H28 2.3371 no .
H27 H29 2.3302 no 2_565
H28 H29 2.3325 no .
Cl1 H12A 3.4787 no 2_655
Cl1 H12C 3.3904 no 2_655
Cl1 H27 3.1938 no 1_545
Cl1 H28 3.2215 no 1_545
Cl2 H11A 3.3826 no 2_655
Cl2 H11C 3.0738 no 2_655
Cl2 H27 3.2208 no 2_565
Cl3 H27 3.0201 no 2_565
Cl3 H29 3.5353 no .
Cl4 H5A 3.5532 no 2_556
Cl4 H5B 3.4813 no 2_556
Cl4 H6B 3.1776 no 2_656
Cl4 H7A 2.7868 no 2_656
Cl4 H9C 2.9844 no 2_556
Cl4 H10A 3.2885 no 2_656
Cl4 H10C 3.5689 no 2_656
Cl5 H5B 2.9425 no 2_556
Cl5 H6A 2.9797 no 2_556
Cl5 H9A 3.4190 no 2_556
Cl5 H9C 3.4605 no 2_556
Cl5 H24 2.9225 no 2_566
C5 H5B 3.5944 no 2_556
C5 H11C 3.0016 no 1_455
C7 H6B 3.4072 no 2_656
C9 H11C 3.2142 no 1_455
C9 H18 3.0861 no 1_445
C9 H25 3.2871 no 1_545
C10 H19 3.0557 no 1_545
C11 H5A 3.1009 no 1_655
C11 H12C 2.9522 no 2_655
C12 H11B 3.3195 no 2_655
C12 H19 3.5778 no 2_665
C12 H29 3.2248 no .
C13 H29 3.1496 no .
C14 H29 3.3305 no .
C15 H23 2.9113 no 2_666
C15 H29 3.3437 no .
C16 H23 2.9813 no 2_666
C17 H23 3.1439 no 2_666
C17 H25 3.3986 no 1_655
C17 H26 3.3869 no 1_655
C18 H9B 3.4793 no 1_665
C18 H9C 3.4345 no 1_665
C18 H23 3.2338 no 2_666
C18 H29 3.5931 no 2_665
C19 H10A 3.2332 no 1_565
C19 H12A 3.3916 no 2_665
C19 H23 3.1670 no 2_666
C20 H23 2.9907 no 2_666
C20 H28 3.2752 no .
C20 H29 3.0472 no .
C22 H22 3.4353 no 2_666
C22 H23 3.1408 no 2_666
C23 H10C 3.3381 no 1_565
C23 H22 3.0572 no 2_666
C23 H25 3.5298 no 2_566
C24 H10C 2.9888 no 1_565
C24 H25 3.1318 no 2_566
C25 H9A 3.2520 no 1_565
C25 H10B 3.5276 no 1_565
C25 H10C 3.4093 no 1_565
C25 H17 3.4932 no 1_455
C25 H24 3.1308 no 2_566
C26 H17 3.2828 no 1_455
C26 H24 3.5342 no 2_566
C26 H28 3.5952 no .
C26 H29 3.3316 no .
C27 H9B 3.5557 no 1_565
C27 H12B 3.4069 no 2_565
C27 H17 3.2043 no 1_455
C27 H17 3.2365 no 2_665
C27 H18 3.0937 no 1_455
C28 H17 3.2455 no 1_455
C28 H17 3.1889 no 2_665
C28 H20 3.1893 no .
C28 H26 3.1992 no .
C29 H12B 3.2019 no .
C29 H17 3.2578 no 1_455
C29 H17 3.1760 no 2_665
C29 H18 3.2957 no 2_665
C29 H20 3.1879 no .
C29 H26 2.8918 no .
H5A Cl4 3.5532 no 2_556
H5A C11 3.1009 no 1_455
H5A H7A 3.5950 no 1_455
H5A H7B 3.5094 no 1_455
H5A H11A 3.5579 no 1_455
H5A H11C 2.1549 no 1_455
H5B Cl4 3.4813 no 2_556
H5B Cl5 2.9425 no 2_556
H5B C5 3.5944 no 2_556
H5B H5B 2.7117 no 2_556
H6A Cl5 2.9797 no 2_556
H6A H24 3.4791 no 1_545
H6B Cl4 3.1776 no 2_656
H6B C7 3.4072 no 2_656
H6B H6B 3.2076 no 2_656
H6B H7A 2.8240 no 2_656
H6B H7B 3.0792 no 2_656
H7A Cl4 2.7868 no 2_656
H7A H5A 3.5950 no 1_655
H7A H6B 2.8240 no 2_656
H7B H5A 3.5094 no 1_655
H7B H6B 3.0792 no 2_656
H9A Cl5 3.4190 no 2_556
H9A C25 3.2520 no 1_545
H9A H18 3.4279 no 1_445
H9A H24 3.3743 no 1_545
H9A H25 2.6387 no 1_545
H9B C18 3.4793 no 1_445
H9B C27 3.5557 no 1_545
H9B H11C 3.0747 no 1_455
H9B H18 2.5827 no 1_445
H9B H25 3.5729 no 1_545
H9B H27 2.8922 no 1_545
H9C Cl4 2.9844 no 2_556
H9C Cl5 3.4605 no 2_556
H9C C18 3.4345 no 1_445
H9C H11C 3.0305 no 1_455
H9C H18 2.8153 no 1_445
H9C H25 3.1936 no 1_545
H10A Cl4 3.2885 no 2_656
H10A C19 3.2332 no 1_545
H10A H19 2.4516 no 1_545
H10B C25 3.5276 no 1_545
H10B H19 3.0000 no 1_545
H10B H20 3.2264 no 1_545
H10B H25 3.5033 no 1_545
H10B H28 2.9515 no 1_545
H10C Cl4 3.5689 no 2_656
H10C C23 3.3381 no 1_545
H10C C24 2.9888 no 1_545
H10C C25 3.4093 no 1_545
H10C H19 3.2593 no 1_545
H10C H20 3.4170 no 1_545
H10C H22 2.8307 no 2_656
H10C H23 3.5886 no 1_545
H10C H24 3.0180 no 1_545
H11A Cl2 3.3826 no 2_655
H11A H5A 3.5579 no 1_655
H11A H12C 2.6593 no 2_655
H11B C12 3.3195 no 2_655
H11B H12A 3.3736 no 2_655
H11B H12C 2.5411 no 2_655
H11B H19 2.8559 no 1_545
H11C Cl2 3.0738 no 2_655
H11C C5 3.0016 no 1_655
H11C C9 3.2142 no 1_655
H11C H5A 2.1549 no 1_655
H11C H9B 3.0747 no 1_655
H11C H9C 3.0305 no 1_655
H11C H12C 3.2079 no 2_655
H12A Cl1 3.4787 no 2_655
H12A C19 3.3916 no 2_665
H12A H11B 3.3736 no 2_655
H12A H18 3.5125 no 2_665
H12A H19 3.0084 no 2_665
H12A H29 3.2915 no .
H12B C27 3.4069 no 2_565
H12B C29 3.2019 no .
H12B H18 3.0993 no 2_665
H12B H27 2.9172 no 2_565
H12B H29 2.4905 no .
H12C Cl1 3.3904 no 2_655
H12C C11 2.9522 no 2_655
H12C H11A 2.6593 no 2_655
H12C H11B 2.5411 no 2_655
H12C H11C 3.2079 no 2_655
H12C H19 3.5523 no 2_665
H16 H23 3.4736 no 2_666
H17 C25 3.4932 no 1_655
H17 C26 3.2828 no 1_655
H17 C27 3.2043 no 1_655
H17 C27 3.2365 no 2_665
H17 C28 3.2455 no 1_655
H17 C28 3.1889 no 2_665
H17 C29 3.2578 no 1_655
H17 C29 3.1760 no 2_665
H17 H25 2.9850 no 1_655
H17 H26 2.5453 no 1_655
H18 C9 3.0861 no 1_665
H18 C27 3.0937 no 1_655
H18 C29 3.2957 no 2_665
H18 H9A 3.4279 no 1_665
H18 H9B 2.5827 no 1_665
H18 H9C 2.8153 no 1_665
H18 H12A 3.5125 no 2_665
H18 H12B 3.0993 no 2_665
H18 H25 3.4526 no 1_655
H18 H27 2.9663 no 1_655
H18 H29 3.3161 no 2_665
H19 C10 3.0557 no 1_565
H19 C12 3.5778 no 2_665
H19 H10A 2.4516 no 1_565
H19 H10B 3.0000 no 1_565
H19 H10C 3.2593 no 1_565
H19 H11B 2.8559 no 1_565
H19 H12A 3.0084 no 2_665
H19 H12C 3.5523 no 2_665
H19 H28 3.3966 no .
H20 C28 3.1893 no .
H20 C29 3.1879 no .
H20 H10B 3.2264 no 1_565
H20 H10C 3.4170 no 1_565
H20 H23 3.4775 no 2_666
H20 H28 2.5864 no .
H20 H29 2.5811 no .
H22 C22 3.4353 no 2_666
H22 C23 3.0572 no 2_666
H22 H10C 2.8307 no 2_656
H22 H22 3.4144 no 2_666
H22 H23 2.7385 no 2_666
H23 C15 2.9113 no 2_666
H23 C16 2.9813 no 2_666
H23 C17 3.1439 no 2_666
H23 C18 3.2338 no 2_666
H23 C19 3.1670 no 2_666
H23 C20 2.9907 no 2_666
H23 C22 3.1408 no 2_666
H23 H10C 3.5886 no 1_565
H23 H16 3.4736 no 2_666
H23 H20 3.4775 no 2_666
H23 H22 2.7385 no 2_666
H24 Cl5 2.9225 no 2_566
H24 C25 3.1308 no 2_566
H24 C26 3.5342 no 2_566
H24 H6A 3.4791 no 1_565
H24 H9A 3.3743 no 1_565
H24 H10C 3.0180 no 1_565
H24 H25 3.0479 no 2_566
H25 C9 3.2871 no 1_565
H25 C17 3.3986 no 1_455
H25 C23 3.5298 no 2_566
H25 C24 3.1318 no 2_566
H25 H9A 2.6387 no 1_565
H25 H9B 3.5729 no 1_565
H25 H9C 3.1936 no 1_565
H25 H10B 3.5033 no 1_565
H25 H17 2.9850 no 1_455
H25 H18 3.4526 no 1_455
H25 H24 3.0479 no 2_566
H26 C17 3.3869 no 1_455
H26 C28 3.1992 no .
H26 C29 2.8918 no .
H26 H17 2.5453 no 1_455
H26 H28 3.2501 no .
H26 H29 2.7163 no .
H27 Cl1 3.1938 no 1_565
H27 Cl2 3.2208 no 2_565
H27 Cl3 3.0201 no 2_565
H27 H9B 2.8922 no 1_565
H27 H12B 2.9172 no 2_565
H27 H18 2.9663 no 1_455
H28 Cl1 3.2215 no 1_565
H28 C20 3.2752 no .
H28 C26 3.5952 no .
H28 H10B 2.9515 no 1_565
H28 H19 3.3966 no .
H28 H20 2.5864 no .
H28 H26 3.2501 no .
H29 Cl3 3.5353 no .
H29 C12 3.2248 no .
H29 C13 3.1496 no .
H29 C14 3.3305 no .
H29 C15 3.3437 no .
H29 C18 3.5931 no 2_665
H29 C20 3.0472 no .
H29 C26 3.3316 no .
H29 H12A 3.2915 no .
H29 H12B 2.4905 no .
H29 H18 3.3161 no 2_665
H29 H20 2.5811 no .
H29 H26 2.7163 no .

loop_
_geom_torsion_atom_site_label_1
_geom_torsion_atom_site_label_2
_geom_torsion_atom_site_label_3
_geom_torsion_atom_site_label_4
_geom_torsion
_geom_torsion_publ_flag
_geom_torsion_site_symmetry_1
_geom_torsion_site_symmetry_3
_geom_torsion_site_symmetry_4
Cl1 Ta1 Ta2 Cl3 179.27(2) no . . .
Cl1 Ta1 Ta2 Cl4 -6.09(3) no . . .
Cl1 Ta1 Ta2 Cl5 -128.45(2) no . . .
Cl1 Ta1 Ta2 C1 -64.51(2) no . . .
Cl1 Ta1 Ta2 C2 -18.51(2) no . . .
Cl1 Ta1 Ta2 C3 24.21(2) no . . .
Cl1 Ta1 Ta2 C4 68.54(2) no . . .
Cl1 Ta1 Ta2 C14 104.56(2) no . . .
Ta2 Ta1 Cl2 Ta1 -112.688(17) no . . 2_555
Cl2 Ta1 Ta2 Cl3 35.304(17) no . . .
Cl2 Ta1 Ta2 Cl4 -150.064(18) no . . .
Cl2 Ta1 Ta2 Cl5 87.58(2) no . . .
Cl2 Ta1 Ta2 C1 151.521(19) no . . .
Cl2 Ta1 Ta2 C2 -162.481(18) no . . .
Cl2 Ta1 Ta2 C3 -119.757(18) no . . .
Cl2 Ta1 Ta2 C4 -75.427(18) no . . .
Cl2 Ta1 Ta2 C14 -39.41(2) no . . .
Ta2 Ta1 Cl2 Ta1 126.288(17) no . 2_555 2_555
Cl2 Ta1 Ta2 Cl3 -55.720(16) no 2_555 . .
Cl2 Ta1 Ta2 Cl4 118.912(18) no 2_555 . .
Cl2 Ta1 Ta2 Cl5 -3.44(2) no 2_555 . .
Cl2 Ta1 Ta2 C1 60.496(16) no 2_555 . .
Cl2 Ta1 Ta2 C2 106.495(17) no 2_555 . .
Cl2 Ta1 Ta2 C3 149.219(18) no 2_555 . .
Cl2 Ta1 Ta2 C4 -166.451(19) no 2_555 . .
Cl2 Ta1 Ta2 C14 -130.431(16) no 2_555 . .
Ta2 Ta1 Cl3 Ta2 0.0 no . . .
Cl3 Ta1 Ta2 Cl3 -0.000(14) no . . .
Cl3 Ta1 Ta2 Cl4 174.63(2) no . . .
Cl3 Ta1 Ta2 Cl5 52.275(17) no . . .
Cl3 Ta1 Ta2 C1 116.216(17) no . . .
Cl3 Ta1 Ta2 C2 162.215(16) no . . .
Cl3 Ta1 Ta2 C3 -155.061(17) no . . .
Cl3 Ta1 Ta2 C4 -110.731(18) no . . .
Cl3 Ta1 Ta2 C14 -74.711(17) no . . .
Ta2 Ta1 C1 Ta2 0.0 no . . .
Ta2 Ta1 C1 C2 -76.86(8) no . . .
Ta2 Ta1 C1 C5 129.6(2) no . . .
C1 Ta1 Ta2 Cl3 -116.22(8) no . . .
C1 Ta1 Ta2 Cl4 58.42(8) no . . .
C1 Ta1 Ta2 Cl5 -63.94(8) no . . .
C1 Ta1 Ta2 C1 -0.00(7) no . . .
C1 Ta1 Ta2 C2 46.00(8) no . . .
C1 Ta1 Ta2 C3 88.72(8) no . . .
C1 Ta1 Ta2 C4 133.05(8) no . . .
C1 Ta1 Ta2 C14 169.07(8) no . . .
Ta2 Ta1 C2 Ta2 -0.0 no . . .
Ta2 Ta1 C2 C1 72.80(7) no . . .
Ta2 Ta1 C2 C3 -78.73(7) no . . .
Ta2 Ta1 C2 C6 158.9(3) no . . .
C2 Ta1 Ta2 Cl3 -162.22(6) no . . .
C2 Ta1 Ta2 Cl4 12.42(6) no . . .
C2 Ta1 Ta2 Cl5 -109.94(6) no . . .
C2 Ta1 Ta2 C1 -46.00(6) no . . .
C2 Ta1 Ta2 C2 0.00(6) no . . .
C2 Ta1 Ta2 C3 42.72(6) no . . .
C2 Ta1 Ta2 C4 87.05(6) no . . .
C2 Ta1 Ta2 C14 123.07(6) no . . .
Ta2 Ta1 C3 Ta2 0.0 no . . .
Ta2 Ta1 C3 C2 74.01(7) no . . .
Ta2 Ta1 C3 C4 -75.41(7) no . . .
Ta2 Ta1 C3 C7 -163.3(3) no . . .
C3 Ta1 Ta2 Cl3 155.06(6) no . . .
C3 Ta1 Ta2 Cl4 -30.31(6) no . . .
C3 Ta1 Ta2 Cl5 -152.66(6) no . . .
C3 Ta1 Ta2 C1 -88.72(6) no . . .
C3 Ta1 Ta2 C2 -42.72(6) no . . .
C3 Ta1 Ta2 C3 0.00(6) no . . .
C3 Ta1 Ta2 C4 44.33(6) no . . .
C3 Ta1 Ta2 C14 80.35(6) no . . .
Ta2 Ta1 C4 Ta2 0.0 no . . .
Ta2 Ta1 C4 C3 76.56(9) no . . .
Ta2 Ta1 C4 C8 -130.7(2) no . . .
C4 Ta1 Ta2 Cl3 110.73(8) no . . .
C4 Ta1 Ta2 Cl4 -74.64(8) no . . .
C4 Ta1 Ta2 Cl5 163.01(8) no . . .
C4 Ta1 Ta2 C1 -133.05(8) no . . .
C4 Ta1 Ta2 C2 -87.05(8) no . . .
C4 Ta1 Ta2 C3 -44.33(8) no . . .
C4 Ta1 Ta2 C4 0.00(8) no . . .
C4 Ta1 Ta2 C14 36.02(8) no . . .
Cl1 Ta1 Cl2 Ta1 91.43(2) no . . 2_555
Cl1 Ta1 Cl2 Ta1 -88.40(2) no . 2_555 2_555
Cl1 Ta1 C1 Ta2 139.79(4) no . . .
Cl1 Ta1 C1 C2 62.93(9) no . . .
Cl1 Ta1 C1 C5 -90.6(2) no . . .
Cl1 Ta1 C2 Ta2 167.24(4) no . . .
Cl1 Ta1 C2 C1 -119.96(7) no . . .
Cl1 Ta1 C2 C3 88.51(7) no . . .
Cl1 Ta1 C2 C6 -33.9(2) no . . .
Cl1 Ta1 C3 Ta2 -163.41(4) no . . .
Cl1 Ta1 C3 C2 -89.41(8) no . . .
Cl1 Ta1 C3 C4 121.17(7) no . . .
Cl1 Ta1 C3 C7 33.3(2) no . . .
Cl1 Ta1 C4 Ta2 -138.22(4) no . . .
Cl1 Ta1 C4 C3 -61.65(10) no . . .
Cl1 Ta1 C4 C8 91.0(2) no . . .
Cl2 Ta1 Cl2 Ta1 0.000(18) no . 2_555 2_555
Cl2 Ta1 Cl2 Ta1 0.000(17) no 2_555 . 2_555
Cl2 Ta1 Cl3 Ta2 -153.126(15) no . . .
Cl3 Ta1 Cl2 Ta1 -84.14(2) no . . 2_555
Cl2 Ta1 C1 Ta2 -96.64(15) no . . .
Cl2 Ta1 C1 C2 -173.50(8) no . . .
Cl2 Ta1 C1 C5 32.9(3) no . . .
C1 Ta1 Cl2 Ta1 -34.52(16) no . . 2_555
Cl2 Ta1 C3 Ta2 111.79(5) no . . .
Cl2 Ta1 C3 C2 -174.20(4) no . . .
Cl2 Ta1 C3 C4 36.38(11) no . . .
Cl2 Ta1 C3 C7 -51.5(3) no . . .
C3 Ta1 Cl2 Ta1 175.22(7) no . . 2_555
Cl2 Ta1 C4 Ta2 129.62(4) no . . .
Cl2 Ta1 C4 C3 -153.81(8) no . . .
Cl2 Ta1 C4 C8 -1.1(2) no . . .
C4 Ta1 Cl2 Ta1 -164.45(6) no . . 2_555
Cl2 Ta1 Cl3 Ta2 132.393(16) no 2_555 . .
Cl3 Ta1 Cl2 Ta1 83.28(2) no . 2_555 2_555
Cl2 Ta1 C1 Ta2 -129.59(5) no 2_555 . .
Cl2 Ta1 C1 C2 153.55(9) no 2_555 . .
Cl2 Ta1 C1 C5 -0.0(2) no 2_555 . .
C1 Ta1 Cl2 Ta1 167.85(6) no . 2_555 2_555
Cl2 Ta1 C2 Ta2 -103.47(4) no 2_555 . .
Cl2 Ta1 C2 C1 -30.67(9) no 2_555 . .
Cl2 Ta1 C2 C3 177.80(5) no 2_555 . .
Cl2 Ta1 C2 C6 55.4(3) no 2_555 . .
C2 Ta1 Cl2 Ta1 -175.12(6) no . 2_555 2_555
Cl2 Ta1 C3 Ta2 -78.16(11) no 2_555 . .
Cl2 Ta1 C3 C2 -4.15(17) no 2_555 . .
Cl2 Ta1 C3 C4 -153.57(6) no 2_555 . .
Cl2 Ta1 C3 C7 118.6(2) no 2_555 . .
C3 Ta1 Cl2 Ta1 -172.52(11) no . 2_555 2_555
Cl3 Ta1 C1 Ta2 -47.47(5) no . . .
Cl3 Ta1 C1 C2 -124.33(9) no . . .
Cl3 Ta1 C1 C5 82.1(2) no . . .
C1 Ta1 Cl3 Ta2 43.38(6) no . . .
Cl3 Ta1 C2 Ta2 -14.91(5) no . . .
Cl3 Ta1 C2 C1 57.89(7) no . . .
Cl3 Ta1 C2 C3 -93.64(8) no . . .
Cl3 Ta1 C2 C6 144.0(2) no . . .
C2 Ta1 Cl3 Ta2 14.15(5) no . . .
Cl3 Ta1 C3 Ta2 20.78(5) no . . .
Cl3 Ta1 C3 C2 94.78(7) no . . .
Cl3 Ta1 C3 C4 -54.64(8) no . . .
Cl3 Ta1 C3 C7 -142.5(2) no . . .
C3 Ta1 Cl3 Ta2 -20.11(5) no . . .
Cl3 Ta1 C4 Ta2 50.42(4) no . . .
Cl3 Ta1 C4 C3 126.98(9) no . . .
Cl3 Ta1 C4 C8 -80.3(2) no . . .
C4 Ta1 Cl3 Ta2 -48.02(6) no . . .
C1 Ta1 C2 Ta2 -72.80(12) no . . .
C1 Ta1 C2 C1 0.00(10) no . . .
C1 Ta1 C2 C3 -151.53(17) no . . .
C1 Ta1 C2 C6 86.1(3) no . . .
C2 Ta1 C1 Ta2 76.86(12) no . . .
C2 Ta1 C1 C2 0.00(8) no . . .
C2 Ta1 C1 C5 -153.6(3) no . . .
C1 Ta1 C3 Ta2 -56.57(7) no . . .
C1 Ta1 C3 C2 17.44(8) no . . .
C1 Ta1 C3 C4 -131.98(11) no . . .
C1 Ta1 C3 C7 140.2(3) no . . .
C3 Ta1 C1 Ta2 60.22(7) no . . .
C3 Ta1 C1 C2 -16.64(8) no . . .
C3 Ta1 C1 C5 -170.2(2) no . . .
C1 Ta1 C4 Ta2 -33.83(8) no . . .
C1 Ta1 C4 C3 42.73(11) no . . .
C1 Ta1 C4 C8 -164.6(2) no . . .
C4 Ta1 C1 Ta2 35.18(8) no . . .
C4 Ta1 C1 C2 -41.68(10) no . . .
C4 Ta1 C1 C5 164.7(2) no . . .
C2 Ta1 C3 Ta2 -74.01(11) no . . .
C2 Ta1 C3 C2 0.00(9) no . . .
C2 Ta1 C3 C4 -149.42(16) no . . .
C2 Ta1 C3 C7 122.7(3) no . . .
C3 Ta1 C2 Ta2 78.73(11) no . . .
C3 Ta1 C2 C1 151.53(16) no . . .
C3 Ta1 C2 C3 0.00(9) no . . .
C3 Ta1 C2 C6 -122.4(3) no . . .
C2 Ta1 C4 Ta2 -58.68(7) no . . .
C2 Ta1 C4 C3 17.89(8) no . . .
C2 Ta1 C4 C8 170.6(2) no . . .
C4 Ta1 C2 Ta2 60.13(7) no . . .
C4 Ta1 C2 C1 132.93(11) no . . .
C4 Ta1 C2 C3 -18.60(8) no . . .
C4 Ta1 C2 C6 -141.0(3) no . . .
C3 Ta1 C4 Ta2 -76.56(13) no . . .
C3 Ta1 C4 C3 0.00(9) no . . .
C3 Ta1 C4 C8 152.7(3) no . . .
C4 Ta1 C3 Ta2 75.41(13) no . . .
C4 Ta1 C3 C2 149.42(18) no . . .
C4 Ta1 C3 C4 0.00(11) no . . .
C4 Ta1 C3 C7 -87.9(3) no . . .
Ta1 Ta2 Cl3 Ta1 -0.0 no . . .
Ta1 Ta2 C1 Ta1 -0.0 no . . .
Ta1 Ta2 C1 C2 93.12(10) no . . .
Ta1 Ta2 C1 C5 -146.75(16) no . . .
Ta1 Ta2 C2 Ta1 0.0 no . . .
Ta1 Ta2 C2 C1 -55.61(6) no . . .
Ta1 Ta2 C2 C3 76.06(8) no . . .
Ta1 Ta2 C2 C6 -166.06(18) no . . .
Ta1 Ta2 C3 Ta1 0.0 no . . .
Ta1 Ta2 C3 C2 -78.59(7) no . . .
Ta1 Ta2 C3 C4 56.52(6) no . . .
Ta1 Ta2 C3 C7 167.8(2) no . . .
Ta1 Ta2 C4 Ta1 0.0 no . . .
Ta1 Ta2 C4 C3 -93.22(9) no . . .
Ta1 Ta2 C4 C8 148.06(16) no . . .
Ta1 Ta2 C14 C13 -35.10(16) no . . .
Ta1 Ta2 C14 C21 151.00(8) no . . .
Cl5 Ta2 Cl3 Ta1 -134.693(17) no . . .
Cl3 Ta2 C1 Ta1 47.49(5) no . . .
Cl3 Ta2 C1 C2 140.61(9) no . . .
Cl3 Ta2 C1 C5 -99.26(11) no . . .
C1 Ta2 Cl3 Ta1 -38.40(6) no . . .
Cl3 Ta2 C2 Ta1 14.94(5) no . . .
Cl3 Ta2 C2 C1 -40.67(9) no . . .
Cl3 Ta2 C2 C3 91.00(7) no . . .
Cl3 Ta2 C2 C6 -151.13(13) no . . .
C2 Ta2 Cl3 Ta1 -15.24(5) no . . .
Cl3 Ta2 C3 Ta1 -20.57(5) no . . .
Cl3 Ta2 C3 C2 -99.16(7) no . . .
Cl3 Ta2 C3 C4 35.95(8) no . . .
Cl3 Ta2 C3 C7 147.25(16) no . . .
C3 Ta2 Cl3 Ta1 20.77(5) no . . .
Cl3 Ta2 C4 Ta1 -50.97(5) no . . .
Cl3 Ta2 C4 C3 -144.18(8) no . . .
Cl3 Ta2 C4 C8 97.09(12) no . . .
C4 Ta2 Cl3 Ta1 40.92(5) no . . .
Cl3 Ta2 C14 C13 -86.28(15) no . . .
Cl3 Ta2 C14 C21 99.82(10) no . . .
C14 Ta2 Cl3 Ta1 110.77(6) no . . .
Cl4 Ta2 C1 Ta1 -141.91(5) no . . .
Cl4 Ta2 C1 C2 -48.79(9) no . . .
Cl4 Ta2 C1 C5 71.35(12) no . . .
Cl4 Ta2 C2 Ta1 -171.30(4) no . . .
Cl4 Ta2 C2 C1 133.08(8) no . . .
Cl4 Ta2 C2 C3 -95.24(7) no . . .
Cl4 Ta2 C2 C6 22.63(14) no . . .
Cl4 Ta2 C3 Ta1 159.41(4) no . . .
Cl4 Ta2 C3 C2 80.82(7) no . . .
Cl4 Ta2 C3 C4 -144.07(7) no . . .
Cl4 Ta2 C3 C7 -32.78(17) no . . .
Cl4 Ta2 C4 Ta1 132.94(5) no . . .
Cl4 Ta2 C4 C3 39.72(9) no . . .
Cl4 Ta2 C4 C8 -79.00(12) no . . .
Cl4 Ta2 C14 C13 104.24(15) no . . .
Cl4 Ta2 C14 C21 -69.66(10) no . . .
Cl5 Ta2 C1 Ta1 126.99(5) no . . .
Cl5 Ta2 C1 C2 -139.89(7) no . . .
Cl5 Ta2 C1 C5 -19.75(12) no . . .
Cl5 Ta2 C2 Ta1 104.02(5) no . . .
Cl5 Ta2 C2 C1 48.41(10) no . . .
Cl5 Ta2 C2 C3 -179.92(4) no . . .
Cl5 Ta2 C2 C6 -62.04(16) no . . .
Cl5 Ta2 C3 Ta1 78.76(13) no . . .
Cl5 Ta2 C3 C2 0.17(18) no . . .
Cl5 Ta2 C3 C4 135.28(9) no . . .
Cl5 Ta2 C3 C7 -113.43(16) no . . .
Cl5 Ta2 C4 Ta1 -40.15(17) no . . .
Cl5 Ta2 C4 C3 -133.37(10) no . . .
Cl5 Ta2 C4 C8 107.90(13) no . . .
Cl5 Ta2 C14 C13 -164.51(13) no . . .
Cl5 Ta2 C14 C21 21.59(12) no . . .
C1 Ta2 C2 Ta1 55.61(11) no . . .
C1 Ta2 C2 C1 -0.00(9) no . . .
C1 Ta2 C2 C3 131.67(16) no . . .
C1 Ta2 C2 C6 -110.5(2) no . . .
C2 Ta2 C1 Ta1 -93.12(13) no . . .
C2 Ta2 C1 C2 -0.00(9) no . . .
C2 Ta2 C1 C5 120.13(19) no . . .
C1 Ta2 C3 Ta1 49.10(7) no . . .
C1 Ta2 C3 C2 -29.49(8) no . . .
C1 Ta2 C3 C4 105.62(10) no . . .
C1 Ta2 C3 C7 -143.1(2) no . . .
C3 Ta2 C1 Ta1 -64.90(8) no . . .
C3 Ta2 C1 C2 28.23(8) no . . .
C3 Ta2 C1 C5 148.36(15) no . . .
C1 Ta2 C4 Ta1 30.62(7) no . . .
C1 Ta2 C4 C3 -62.60(8) no . . .
C1 Ta2 C4 C8 178.67(13) no . . .
C4 Ta2 C1 Ta1 -30.64(7) no . . .
C4 Ta2 C1 C2 62.48(9) no . . .
C4 Ta2 C1 C5 -177.39(13) no . . .
C1 Ta2 C14 C13 -21.7(2) no . . .
C1 Ta2 C14 C21 164.37(10) no . . .
C14 Ta2 C1 Ta1 -19.22(16) no . . .
C14 Ta2 C1 C2 73.90(16) no . . .
C14 Ta2 C1 C5 -165.97(11) no . . .
C2 Ta2 C3 Ta1 78.59(11) no . . .
C2 Ta2 C3 C2 0.00(9) no . . .
C2 Ta2 C3 C4 135.10(15) no . . .
C2 Ta2 C3 C7 -113.6(2) no . . .
C3 Ta2 C2 Ta1 -76.06(11) no . . .
C3 Ta2 C2 C1 -131.67(16) no . . .
C3 Ta2 C2 C3 0.00(8) no . . .
C3 Ta2 C2 C6 117.9(2) no . . .
C2 Ta2 C4 Ta1 66.55(7) no . . .
C2 Ta2 C4 C3 -26.67(7) no . . .
C2 Ta2 C4 C8 -145.39(14) no . . .
C4 Ta2 C2 Ta1 -49.36(6) no . . .
C4 Ta2 C2 C1 -104.97(10) no . . .
C4 Ta2 C2 C3 26.70(7) no . . .
C4 Ta2 C2 C6 144.57(17) no . . .
C2 Ta2 C14 C13 22.5(2) no . . .
C2 Ta2 C14 C21 -151.44(9) no . . .
C14 Ta2 C2 Ta1 -83.42(8) no . . .
C14 Ta2 C2 C1 -139.03(9) no . . .
C14 Ta2 C2 C3 -7.35(13) no . . .
C14 Ta2 C2 C6 110.52(16) no . . .
C3 Ta2 C4 Ta1 93.22(12) no . . .
C3 Ta2 C4 C3 0.00(8) no . . .
C3 Ta2 C4 C8 -118.73(17) no . . .
C4 Ta2 C3 Ta1 -56.52(10) no . . .
C4 Ta2 C3 C2 -135.10(15) no . . .
C4 Ta2 C3 C4 0.00(8) no . . .
C4 Ta2 C3 C7 111.3(2) no . . .
C3 Ta2 C14 C13 18.28(16) no . . .
C3 Ta2 C14 C21 -155.61(11) no . . .
C14 Ta2 C3 Ta1 -107.41(7) no . . .
C14 Ta2 C3 C2 174.00(9) no . . .
C14 Ta2 C3 C4 -50.89(9) no . . .
C14 Ta2 C3 C7 60.40(18) no . . .
C4 Ta2 C14 C13 -9.86(14) no . . .
C4 Ta2 C14 C21 176.25(13) no . . .
C14 Ta2 C4 Ta1 -142.63(9) no . . .
C14 Ta2 C4 C3 124.15(10) no . . .
C14 Ta2 C4 C8 5.43(11) no . . .
Ta1 C1 C2 Ta1 0.0 no . . .
Ta1 C1 C2 Ta2 86.92(7) no . . .
Ta1 C1 C2 C3 31.38(18) no . . .
Ta1 C1 C2 C6 -145.61(14) no . . .
Ta1 C1 C5 C9 67.3(3) no . . .
Ta2 C1 C2 Ta1 -86.92(7) no . . .
Ta2 C1 C2 Ta2 -0.0 no . . .
Ta2 C1 C2 C3 -55.54(15) no . . .
Ta2 C1 C2 C6 127.47(16) no . . .
Ta2 C1 C5 C9 -171.74(10) no . . .
C2 C1 C5 C9 -80.9(2) no . . .
C5 C1 C2 Ta1 160.3(2) no . . .
C5 C1 C2 Ta2 -112.8(2) no . . .
C5 C1 C2 C3 -168.33(17) no . . .
C5 C1 C2 C6 14.7(3) no . . .
Ta1 C2 C3 Ta1 0.0 no . . .
Ta1 C2 C3 Ta2 77.32(4) no . . .
Ta1 C2 C3 C4 28.07(14) no . . .
Ta1 C2 C3 C7 -150.23(17) no . . .
Ta1 C2 C6 C10 33.0(4) no . . .
Ta2 C2 C3 Ta1 -77.32(4) no . . .
Ta2 C2 C3 Ta2 0.0 no . . .
Ta2 C2 C3 C4 -49.25(15) no . . .
Ta2 C2 C3 C7 132.45(16) no . . .
Ta2 C2 C6 C10 -175.24(11) no . . .
C1 C2 C3 Ta1 -25.63(17) no . . .
C1 C2 C3 Ta2 51.69(17) no . . .
C1 C2 C3 C4 2.4(3) no . . .
C1 C2 C3 C7 -175.86(16) no . . .
C1 C2 C6 C10 99.4(2) no . . .
C3 C2 C6 C10 -77.5(2) no . . .
C6 C2 C3 Ta1 151.35(19) no . . .
C6 C2 C3 Ta2 -131.33(19) no . . .
C6 C2 C3 C4 179.42(17) no . . .
C6 C2 C3 C7 1.1(3) no . . .
Ta1 C3 C4 Ta1 0.0 no . . .
Ta1 C3 C4 Ta2 84.50(7) no . . .
Ta1 C3 C4 C8 -160.6(2) no . . .
Ta1 C3 C7 C11 -3.0(4) no . . .
Ta2 C3 C4 Ta1 -84.50(7) no . . .
Ta2 C3 C4 Ta2 0.0 no . . .
Ta2 C3 C4 C8 114.86(17) no . . .
Ta2 C3 C7 C11 -159.67(14) no . . .
C2 C3 C4 Ta1 -34.4(2) no . . .
C2 C3 C4 Ta2 50.15(18) no . . .
C2 C3 C4 C8 165.01(17) no . . .
C2 C3 C7 C11 107.8(2) no . . .
C4 C3 C7 C11 -70.5(2) no . . .
C7 C3 C4 Ta1 143.95(17) no . . .
C7 C3 C4 Ta2 -131.54(18) no . . .
C7 C3 C4 C8 -16.7(3) no . . .
Ta1 C4 C8 C12 -3.0(3) no . . .
Ta1 C4 C8 C13 119.4(2) no . . .
Ta2 C4 C8 C12 -124.27(13) no . . .
Ta2 C4 C8 C13 -1.86(19) no . . .
C3 C4 C8 C12 144.57(18) no . . .
C3 C4 C8 C13 -93.0(2) no . . .
C4 C8 C13 C14 -5.3(2) no . . .
C4 C8 C13 C15 177.24(15) no . . .
C12 C8 C13 C14 118.08(19) no . . .
C12 C8 C13 C15 -59.4(2) no . . .
C8 C13 C14 Ta2 12.3(3) no . . .
C8 C13 C14 C21 -175.10(16) no . . .
C8 C13 C15 C16 -40.1(3) no . . .
C8 C13 C15 C20 138.18(19) no . . .
C14 C13 C15 C16 142.7(2) no . . .
C14 C13 C15 C20 -39.0(3) no . . .
C15 C13 C14 Ta2 -170.53(16) no . . .
C15 C13 C14 C21 2.1(3) no . . .
Ta2 C14 C21 C22 94.87(18) no . . .
Ta2 C14 C21 C26 -84.80(19) no . . .
C13 C14 C21 C22 -79.1(3) no . . .
C13 C14 C21 C26 101.2(2) no . . .
C13 C15 C16 C17 178.21(18) no . . .
C13 C15 C20 C19 -177.27(18) no . . .
C16 C15 C20 C19 1.0(3) no . . .
C20 C15 C16 C17 -0.1(3) no . . .
C15 C16 C17 C18 -0.4(4) no . . .
C16 C17 C18 C19 0.1(4) no . . .
C17 C18 C19 C20 0.8(4) no . . .
C18 C19 C20 C15 -1.4(4) no . . .
C14 C21 C22 C23 178.66(18) no . . .
C14 C21 C26 C25 -178.24(18) no . . .
C22 C21 C26 C25 2.1(3) no . . .
C26 C21 C22 C23 -1.7(3) no . . .
C21 C22 C23 C24 0.3(4) no . . .
C22 C23 C24 C25 0.7(4) no . . .
C23 C24 C25 C26 -0.2(4) no . . .
C24 C25 C26 C21 -1.1(4) no . . .
C28 C27 C29 C28 0.4(4) no . 2_565 2_565
C29 C27 C28 C29 -0.4(4) no 2_565 . .
C27 C28 C29 C27 0.4(4) no . . 2_565
